data_4038151
loop_
_publ_author_name
'Qu, Yi'
'Xu, Wentao'
'Zhang, Jingjing'
'Liu, Yuxiu'
'Li, Yongqiang'
'Song, Hongjian'
'Wang, Qingmin'

_publ_section_title
;
 Visible-Light-Mediated [2+2+1] Carbocyclization Reactions of 1,7-Enynes
 with Bromofluoroacetate to Form Fused Monofluorinated
 Cyclopenta[c]quinolin-4-ones.
;
_journal_name_full 'The Journal of organic chemistry'
_journal_paper_doi 10.1021/acs.joc.0c00087
_journal_year 2020
_chemical_formula_moiety 'C29 H26 F N O5 S'
_chemical_formula_sum 'C29 H26 F N O5 S'
_chemical_formula_weight 519.57
_space_group_crystal_system orthorhombic
_space_group_IT_number 43
_space_group_name_Hall 'F 2 -2d'
_space_group_name_H-M_alt 'F d d 2'
_atom_sites_solution_hydrogens geom
_audit_creation_date 2019-09-30
_audit_creation_method
;
Olex2 1.2
(compiled 2018.05.29 svn.r3508 for OlexSys, GUI svn.r5506)
;
_audit_update_record
;
????
;
_cell_angle_alpha 90
_cell_angle_beta 90
_cell_angle_gamma 90
_cell_formula_units_Z 16
_cell_length_a 56.287(11)
_cell_length_b 11.896(2)
_cell_length_c 16.142(3)
_cell_measurement_reflns_used 5868
_cell_measurement_temperature 113(2)
_cell_measurement_theta_max 27.8664
_cell_measurement_theta_min 1.4471
_cell_volume 10809(3)
_computing_molecular_graphics 'Olex2 (Dolomanov et al., 2009)'
_computing_publication_material 'Olex2 (Dolomanov et al., 2009)'
_computing_structure_refinement 'ShelXL (Sheldrick, 2015)'
_diffrn_ambient_temperature 113.15
_diffrn_measured_fraction_theta_full 0.998
_diffrn_measured_fraction_theta_max 0.998
_diffrn_measurement_device_type 'Bruker P4'
_diffrn_measurement_method '\w scans'
_diffrn_radiation_monochromator graphite
_diffrn_radiation_type MoK\a
_diffrn_radiation_wavelength 0.71073
_diffrn_reflns_av_R_equivalents 0.0513
_diffrn_reflns_av_unetI/netI 0.0453
_diffrn_reflns_Laue_measured_fraction_full 0.998
_diffrn_reflns_Laue_measured_fraction_max 0.998
_diffrn_reflns_limit_h_max 66
_diffrn_reflns_limit_h_min -66
_diffrn_reflns_limit_k_max 10
_diffrn_reflns_limit_k_min -14
_diffrn_reflns_limit_l_max 19
_diffrn_reflns_limit_l_min -19
_diffrn_reflns_number 18321
_diffrn_reflns_point_group_measured_fraction_full 0.998
_diffrn_reflns_point_group_measured_fraction_max 0.998
_diffrn_reflns_theta_full 25.016
_diffrn_reflns_theta_max 25.016
_diffrn_reflns_theta_min 1.447
_exptl_absorpt_coefficient_mu 0.165
_exptl_absorpt_correction_type none
_exptl_crystal_colour colorless
_exptl_crystal_density_diffrn 1.277
_exptl_crystal_description block
_exptl_crystal_F_000 4352
_exptl_crystal_size_max 0.2
_exptl_crystal_size_mid 0.18
_exptl_crystal_size_min 0.12
_refine_diff_density_max 0.912
_refine_diff_density_min -0.318
_refine_diff_density_rms 0.085
_refine_ls_abs_structure_details
;
 Refined as a perfect inversion twin.
;
_refine_ls_abs_structure_Flack 0.5
_refine_ls_extinction_coef 0.0011(2)
_refine_ls_extinction_expression Fc^*^=kFc[1+0.001xFc^2^\l^3^/sin(2\q)]^-1/4^
_refine_ls_extinction_method 'SHELXL-2016/4 (Sheldrick 2016)'
_refine_ls_goodness_of_fit_ref 1.069
_refine_ls_hydrogen_treatment constr
_refine_ls_matrix_type full
_refine_ls_number_parameters 339
_refine_ls_number_reflns 4714
_refine_ls_number_restraints 1
_refine_ls_restrained_S_all 1.069
_refine_ls_R_factor_all 0.0684
_refine_ls_R_factor_gt 0.0627
_refine_ls_shift/su_max 0.003
_refine_ls_shift/su_mean 0.000
_refine_ls_structure_factor_coef Fsqd
_refine_ls_weighting_details 'w=1/[\s^2^(Fo^2^)+(0.1194P)^2^] where P=(Fo^2^+2Fc^2^)/3'
_refine_ls_weighting_scheme calc
_refine_ls_wR_factor_gt 0.1691
_refine_ls_wR_factor_ref 0.1757
_reflns_Friedel_coverage 0.927
_reflns_Friedel_fraction_full 0.999
_reflns_Friedel_fraction_max 0.999
_reflns_number_gt 4228
_reflns_number_total 4714
_reflns_threshold_expression 'I > 2\s(I)'
_cod_data_source_file jo0c00087_si_001.cif
_cod_data_source_block r20180619a1
_cod_original_cell_volume 10808(4)
_cod_database_code 4038151
_shelx_shelxl_version_number 2016/4
_shelx_space_group_comment
;
The symmetry employed for this shelxl refinement is uniquely defined
by the following loop, which should always be used as a source of
symmetry information in preference to the above space-group names.
They are only intended as comments.
;
_shelx_estimated_absorpt_t_max 0.980
_shelx_estimated_absorpt_t_min 0.968
_olex2_refinement_description
;
1. Fixed Uiso
 At 1.2 times of:
  All C(H) groups, All C(H,H) groups
 At 1.5 times of:
  All C(H,H,H) groups
2.a Secondary CH2 refined with riding coordinates:
 C19(H19A,H19B)
2.b Aromatic/amide H refined with riding coordinates:
 C2(H2), C3(H3), C5(H5), C6(H6), C9(H9), C10(H10), C12(H12), C23(H23),
 C24(H24), C25(H25), C26(H26), C27(H27)
2.c Idealised Me refined as rotating group:
 C7(H7A,H7B,H7C), C17(H17A,H17B,H17C), C18(H18A,H18B,H18C), C29(H29A,H29B,H29C)
;
_olex2_submission_special_instructions 'No special instructions were received'

loop_
_space_group_symop_operation_xyz
'x, y, z'
'-x, -y, z'
'x+1/4, -y+1/4, z+1/4'
'-x+1/4, y+1/4, z+1/4'
'x, y+1/2, z+1/2'
'-x, -y+1/2, z+1/2'
'x+1/4, -y+3/4, z+3/4'
'-x+1/4, y+3/4, z+3/4'
'x+1/2, y, z+1/2'
'-x+1/2, -y, z+1/2'
'x+3/4, -y+1/4, z+3/4'
'-x+3/4, y+1/4, z+3/4'
'x+1/2, y+1/2, z'
'-x+1/2, -y+1/2, z'
'x+3/4, -y+3/4, z+1/4'
'-x+3/4, y+3/4, z+1/4'

loop_
_atom_site_label
_atom_site_type_symbol
_atom_site_fract_x
_atom_site_fract_y
_atom_site_fract_z
_atom_site_U_iso_or_equiv
_atom_site_adp_type
_atom_site_occupancy
_atom_site_site_symmetry_order
_atom_site_calc_flag
_atom_site_refinement_flags_posn
_atom_site_refinement_flags_adp
_atom_site_refinement_flags_occupancy
_atom_site_disorder_assembly
_atom_site_disorder_group
S1 S 0.04113(2) 0.66957(12) 0.09080(9) 0.0420(4) Uani 1 1 d . . . . .
F1 F 0.06181(6) 1.1069(3) -0.1450(2) 0.0437(8) Uani 1 1 d . . . . .
O1 O 0.05919(7) 0.6014(3) 0.1264(3) 0.0545(12) Uani 1 1 d . . . . .
O2 O 0.03445(8) 0.6481(4) 0.0072(3) 0.0574(12) Uani 1 1 d . . . . .
O3 O 0.01695(7) 0.8608(4) 0.0322(3) 0.0461(10) Uani 1 1 d . . . . .
O4 O 0.05906(8) 1.2946(4) 0.0223(3) 0.0556(11) Uani 1 1 d . . . . .
O5 O 0.05388(11) 1.3100(4) -0.1154(3) 0.0672(14) Uani 1 1 d . . . . .
N1 N 0.05113(7) 0.8056(4) 0.0967(3) 0.0369(10) Uani 1 1 d . . . . .
C1 C 0.01587(9) 0.6714(4) 0.1551(4) 0.0388(13) Uani 1 1 d . . . . .
C2 C -0.00619(10) 0.6450(5) 0.1226(4) 0.0460(14) Uani 1 1 d . . . . .
H2 H -0.007987 0.628314 0.065365 0.055 Uiso 1 1 calc R U . . .
C3 C -0.02564(10) 0.6435(5) 0.1755(4) 0.0487(15) Uani 1 1 d . . . . .
H3 H -0.040717 0.622562 0.153996 0.058 Uiso 1 1 calc R U . . .
C4 C -0.02379(10) 0.6716(5) 0.2584(4) 0.0479(15) Uani 1 1 d . . . . .
C5 C -0.00138(13) 0.6957(8) 0.2878(4) 0.071(2) Uani 1 1 d . . . . .
H5 H 0.000386 0.712526 0.345041 0.086 Uiso 1 1 calc R U . . .
C6 C 0.01858(10) 0.6966(7) 0.2386(4) 0.0565(16) Uani 1 1 d . . . . .
H6 H 0.033745 0.713923 0.261026 0.068 Uiso 1 1 calc R U . . .
C7 C -0.04573(13) 0.6760(8) 0.3110(5) 0.073(2) Uani 1 1 d . . . . .
H7A H -0.057612 0.724075 0.284362 0.110 Uiso 1 1 calc R U . . .
H7B H -0.041737 0.706716 0.365610 0.110 Uiso 1 1 calc R U . . .
H7C H -0.052178 0.599934 0.317535 0.110 Uiso 1 1 calc R U . . .
C8 C 0.07375(8) 0.8376(4) 0.1344(3) 0.0353(12) Uani 1 1 d . . . . .
C9 C 0.08340(9) 0.7777(5) 0.1996(3) 0.0395(12) Uani 1 1 d . . . . .
H9 H 0.075003 0.715923 0.222589 0.047 Uiso 1 1 calc R U . . .
C10 C 0.10548(11) 0.8082(5) 0.2315(4) 0.0484(14) Uani 1 1 d . . . . .
H10 H 0.111953 0.766826 0.276467 0.058 Uiso 1 1 calc R U . . .
C11 C 0.11827(11) 0.8982(5) 0.1987(4) 0.0491(15) Uani 1 1 d . . . . .
C12 C 0.10781(9) 0.9590(5) 0.1361(4) 0.0404(12) Uani 1 1 d . . . . .
H12 H 0.115981 1.022484 0.114604 0.048 Uiso 1 1 calc R U . . .
C13 C 0.08572(8) 0.9314(4) 0.1029(3) 0.0340(11) Uani 1 1 d . . . . .
C14 C 0.07301(8) 1.0020(4) 0.0432(3) 0.0335(11) Uani 1 1 d . . . . .
C15 C 0.04635(8) 1.0039(4) 0.0539(3) 0.0347(11) Uani 1 1 d . . . . .
C16 C 0.03635(9) 0.8861(5) 0.0578(4) 0.0371(12) Uani 1 1 d . . . . .
C17 C 0.03911(10) 1.0640(5) 0.1351(4) 0.0438(13) Uani 1 1 d . . . . .
H17A H 0.045584 1.022835 0.182578 0.066 Uiso 1 1 calc R U . . .
H17B H 0.021741 1.066410 0.139157 0.066 Uiso 1 1 calc R U . . .
H17C H 0.045398 1.140811 0.134934 0.066 Uiso 1 1 calc R U . . .
C18 C 0.14204(15) 0.9309(6) 0.2333(6) 0.082(3) Uani 1 1 d . . . . .
H18A H 0.144539 1.011688 0.225330 0.123 Uiso 1 1 calc R U . . .
H18B H 0.154567 0.888969 0.204660 0.123 Uiso 1 1 calc R U . . .
H18C H 0.142515 0.913373 0.292636 0.123 Uiso 1 1 calc R U . . .
C19 C 0.03753(9) 1.0677(5) -0.0241(3) 0.0388(12) Uani 1 1 d . . . . .
H19A H 0.030941 1.014542 -0.065326 0.047 Uiso 1 1 calc R U . . .
H19B H 0.025106 1.122981 -0.009199 0.047 Uiso 1 1 calc R U . . .
C20 C 0.05986(9) 1.1277(5) -0.0589(3) 0.0354(12) Uani 1 1 d . . . . .
C21 C 0.08062(9) 1.0722(4) -0.0158(3) 0.0351(11) Uani 1 1 d . . . . .
C22 C 0.10532(9) 1.0965(5) -0.0424(3) 0.0380(12) Uani 1 1 d . . . . .
C23 C 0.12030(11) 1.0102(6) -0.0652(5) 0.0543(16) Uani 1 1 d . . . . .
H23 H 0.114617 0.935046 -0.064833 0.065 Uiso 1 1 calc R U . . .
C24 C 0.14357(11) 1.0317(7) -0.0888(5) 0.068(2) Uani 1 1 d . . . . .
H24 H 0.153717 0.971349 -0.104107 0.082 Uiso 1 1 calc R U . . .
C25 C 0.15204(10) 1.1413(6) -0.0899(4) 0.0524(16) Uani 1 1 d . . . . .
H25 H 0.167933 1.156410 -0.106290 0.063 Uiso 1 1 calc R U . . .
C26 C 0.13746(10) 1.2263(5) -0.0674(4) 0.0529(16) Uani 1 1 d . . . . .
H26 H 0.143245 1.301250 -0.068892 0.064 Uiso 1 1 calc R U . . .
C27 C 0.11428(10) 1.2068(5) -0.0423(4) 0.0458(14) Uani 1 1 d . . . . .
H27 H 0.104500 1.267565 -0.025184 0.055 Uiso 1 1 calc R U . . .
C28 C 0.05798(9) 1.2532(5) -0.0464(4) 0.0426(13) Uani 1 1 d . . . . .
C29 C 0.0504(2) 1.4300(6) -0.1104(6) 0.091(3) Uani 1 1 d . . . . .
H29A H 0.048227 1.451963 -0.052363 0.136 Uiso 1 1 calc R U . . .
H29B H 0.036186 1.450907 -0.142174 0.136 Uiso 1 1 calc R U . . .
H29C H 0.064255 1.468673 -0.133321 0.136 Uiso 1 1 calc R U . . .

loop_
_atom_site_aniso_label
_atom_site_aniso_U_11
_atom_site_aniso_U_22
_atom_site_aniso_U_33
_atom_site_aniso_U_23
_atom_site_aniso_U_13
_atom_site_aniso_U_12
S1 0.0333(6) 0.0353(8) 0.0575(9) -0.0030(6) -0.0005(6) -0.0009(5)
F1 0.0466(17) 0.0447(19) 0.0397(17) 0.0011(15) 0.0003(14) -0.0016(13)
O1 0.037(2) 0.036(2) 0.091(3) -0.003(2) -0.007(2) 0.0062(16)
O2 0.046(2) 0.064(3) 0.062(3) -0.024(2) 0.002(2) -0.004(2)
O3 0.033(2) 0.048(2) 0.057(3) 0.0103(19) -0.0029(17) -0.0063(16)
O4 0.063(3) 0.053(3) 0.050(3) -0.007(2) -0.002(2) 0.004(2)
O5 0.108(4) 0.043(3) 0.051(3) 0.010(2) -0.007(3) 0.011(3)
N1 0.0269(19) 0.038(2) 0.046(2) 0.008(2) 0.0001(19) -0.0007(17)
C1 0.036(3) 0.028(3) 0.053(3) 0.007(2) -0.004(2) -0.002(2)
C2 0.036(3) 0.045(3) 0.057(4) 0.000(3) -0.004(2) -0.010(2)
C3 0.036(3) 0.039(3) 0.071(4) 0.002(3) -0.004(3) -0.011(2)
C4 0.043(3) 0.049(4) 0.052(4) 0.026(3) -0.002(3) -0.004(2)
C5 0.051(4) 0.125(7) 0.038(3) 0.007(4) -0.007(3) -0.010(4)
C6 0.033(3) 0.087(5) 0.049(4) 0.007(3) -0.009(3) -0.007(3)
C7 0.050(4) 0.095(6) 0.075(5) 0.029(4) 0.009(4) -0.001(4)
C8 0.029(2) 0.039(3) 0.038(3) -0.001(2) 0.001(2) 0.000(2)
C9 0.036(3) 0.039(3) 0.044(3) 0.006(2) -0.002(2) 0.002(2)
C10 0.053(3) 0.045(4) 0.048(3) 0.006(3) -0.014(3) 0.000(3)
C11 0.048(3) 0.038(3) 0.062(4) 0.000(3) -0.019(3) -0.004(3)
C12 0.037(3) 0.035(3) 0.049(3) -0.001(3) -0.007(2) -0.005(2)
C13 0.031(2) 0.034(3) 0.037(3) -0.001(2) 0.001(2) 0.0004(19)
C14 0.027(2) 0.032(3) 0.041(3) -0.001(2) 0.001(2) -0.005(2)
C15 0.024(2) 0.037(3) 0.043(3) 0.006(2) -0.003(2) 0.002(2)
C16 0.027(2) 0.041(3) 0.043(3) 0.005(2) 0.002(2) -0.003(2)
C17 0.038(3) 0.044(3) 0.050(3) 0.002(3) 0.009(2) 0.007(2)
C18 0.068(5) 0.059(4) 0.119(7) 0.015(5) -0.054(5) -0.015(4)
C19 0.030(2) 0.048(3) 0.037(3) 0.011(2) 0.000(2) 0.001(2)
C20 0.033(3) 0.041(3) 0.032(3) 0.005(2) 0.003(2) 0.000(2)
C21 0.030(2) 0.036(3) 0.039(3) 0.003(2) 0.003(2) 0.000(2)
C22 0.031(3) 0.042(3) 0.041(3) 0.005(2) 0.005(2) -0.002(2)
C23 0.044(3) 0.043(3) 0.076(5) -0.011(3) 0.018(3) -0.007(3)
C24 0.036(3) 0.065(5) 0.105(6) -0.021(4) 0.021(4) -0.003(3)
C25 0.029(3) 0.059(4) 0.068(4) 0.003(3) 0.006(3) -0.011(3)
C26 0.036(3) 0.042(3) 0.081(5) 0.013(3) 0.004(3) -0.009(2)
C27 0.035(3) 0.038(3) 0.064(4) 0.006(3) 0.006(3) -0.001(2)
C28 0.031(2) 0.046(3) 0.051(3) 0.010(3) 0.001(2) 0.004(2)
C29 0.132(8) 0.044(4) 0.096(7) 0.009(4) -0.017(6) 0.023(5)

loop_
_atom_type_symbol
_atom_type_description
_atom_type_scat_dispersion_real
_atom_type_scat_dispersion_imag
_atom_type_scat_source
C C 0.0033 0.0016 'International Tables Vol C Tables 4.2.6.8 and 6.1.1.4'
H H 0.0000 0.0000 'International Tables Vol C Tables 4.2.6.8 and 6.1.1.4'
N N 0.0061 0.0033 'International Tables Vol C Tables 4.2.6.8 and 6.1.1.4'
O O 0.0106 0.0060 'International Tables Vol C Tables 4.2.6.8 and 6.1.1.4'
F F 0.0171 0.0103 'International Tables Vol C Tables 4.2.6.8 and 6.1.1.4'
S S 0.1246 0.1234 'International Tables Vol C Tables 4.2.6.8 and 6.1.1.4'

loop_
_geom_angle_atom_site_label_1
_geom_angle_atom_site_label_2
_geom_angle_atom_site_label_3
_geom_angle
_geom_angle_site_symmetry_1
_geom_angle_site_symmetry_3
_geom_angle_publ_flag
O1 S1 O2 118.0(3) . . ?
O1 S1 N1 106.3(2) . . ?
O1 S1 C1 110.3(3) . . ?
O2 S1 N1 108.0(3) . . ?
O2 S1 C1 110.3(3) . . ?
N1 S1 C1 102.7(2) . . ?
C28 O5 C29 118.8(6) . . ?
C8 N1 S1 123.6(3) . . ?
C16 N1 S1 114.8(3) . . ?
C16 N1 C8 121.4(4) . . ?
C2 C1 S1 119.9(5) . . ?
C2 C1 C6 121.0(5) . . ?
C6 C1 S1 119.1(4) . . ?
C1 C2 H2 120.7 . . ?
C1 C2 C3 118.5(6) . . ?
C3 C2 H2 120.7 . . ?
C2 C3 H3 118.9 . . ?
C4 C3 C2 122.2(5) . . ?
C4 C3 H3 118.9 . . ?
C3 C4 C7 119.6(6) . . ?
C5 C4 C3 116.9(6) . . ?
C5 C4 C7 123.4(7) . . ?
C4 C5 H5 118.3 . . ?
C6 C5 C4 123.3(6) . . ?
C6 C5 H5 118.3 . . ?
C1 C6 H6 121.0 . . ?
C5 C6 C1 118.0(5) . . ?
C5 C6 H6 121.0 . . ?
C4 C7 H7A 109.5 . . ?
C4 C7 H7B 109.5 . . ?
C4 C7 H7C 109.5 . . ?
H7A C7 H7B 109.5 . . ?
H7A C7 H7C 109.5 . . ?
H7B C7 H7C 109.5 . . ?
C9 C8 N1 121.7(5) . . ?
C9 C8 C13 119.9(5) . . ?
C13 C8 N1 118.4(4) . . ?
C8 C9 H9 120.1 . . ?
C8 C9 C10 119.9(5) . . ?
C10 C9 H9 120.1 . . ?
C9 C10 H10 119.3 . . ?
C9 C10 C11 121.3(5) . . ?
C11 C10 H10 119.3 . . ?
C10 C11 C18 121.2(6) . . ?
C12 C11 C10 117.5(5) . . ?
C12 C11 C18 121.3(6) . . ?
C11 C12 H12 118.6 . . ?
C11 C12 C13 122.7(5) . . ?
C13 C12 H12 118.6 . . ?
C8 C13 C14 117.5(4) . . ?
C12 C13 C8 118.5(5) . . ?
C12 C13 C14 123.6(5) . . ?
C13 C14 C15 114.7(4) . . ?
C21 C14 C13 132.1(4) . . ?
C21 C14 C15 113.0(5) . . ?
C14 C15 C16 111.2(4) . . ?
C14 C15 C17 111.5(4) . . ?
C14 C15 C19 103.4(4) . . ?
C16 C15 C17 107.2(4) . . ?
C16 C15 C19 111.6(4) . . ?
C17 C15 C19 112.2(4) . . ?
O3 C16 N1 121.1(5) . . ?
O3 C16 C15 123.6(5) . . ?
N1 C16 C15 115.2(4) . . ?
C15 C17 H17A 109.5 . . ?
C15 C17 H17B 109.5 . . ?
C15 C17 H17C 109.5 . . ?
H17A C17 H17B 109.5 . . ?
H17A C17 H17C 109.5 . . ?
H17B C17 H17C 109.5 . . ?
C11 C18 H18A 109.5 . . ?
C11 C18 H18B 109.5 . . ?
C11 C18 H18C 109.5 . . ?
H18A C18 H18B 109.5 . . ?
H18A C18 H18C 109.5 . . ?
H18B C18 H18C 109.5 . . ?
C15 C19 H19A 110.7 . . ?
C15 C19 H19B 110.7 . . ?
H19A C19 H19B 108.8 . . ?
C20 C19 C15 105.1(4) . . ?
C20 C19 H19A 110.7 . . ?
C20 C19 H19B 110.7 . . ?
F1 C20 C19 109.8(4) . . ?
F1 C20 C21 108.4(4) . . ?
F1 C20 C28 108.0(4) . . ?
C21 C20 C19 105.0(4) . . ?
C28 C20 C19 110.5(4) . . ?
C28 C20 C21 115.1(4) . . ?
C14 C21 C20 110.7(4) . . ?
C14 C21 C22 128.9(5) . . ?
C22 C21 C20 120.4(4) . . ?
C23 C22 C21 120.4(5) . . ?
C23 C22 C27 118.4(5) . . ?
C27 C22 C21 121.2(5) . . ?
C22 C23 H23 119.5 . . ?
C22 C23 C24 120.9(6) . . ?
C24 C23 H23 119.5 . . ?
C23 C24 H24 120.0 . . ?
C23 C24 C25 120.0(6) . . ?
C25 C24 H24 120.0 . . ?
C24 C25 H25 120.3 . . ?
C26 C25 C24 119.4(5) . . ?
C26 C25 H25 120.3 . . ?
C25 C26 H26 119.2 . . ?
C25 C26 C27 121.7(6) . . ?
C27 C26 H26 119.2 . . ?
C22 C27 H27 120.2 . . ?
C26 C27 C22 119.6(5) . . ?
C26 C27 H27 120.2 . . ?
O4 C28 O5 124.8(6) . . ?
O4 C28 C20 121.3(5) . . ?
O5 C28 C20 113.9(5) . . ?
O5 C29 H29A 109.5 . . ?
O5 C29 H29B 109.5 . . ?
O5 C29 H29C 109.5 . . ?
H29A C29 H29B 109.5 . . ?
H29A C29 H29C 109.5 . . ?
H29B C29 H29C 109.5 . . ?

loop_
_geom_bond_atom_site_label_1
_geom_bond_atom_site_label_2
_geom_bond_distance
_geom_bond_site_symmetry_2
_geom_bond_publ_flag
S1 O1 1.421(4) . ?
S1 O2 1.424(5) . ?
S1 N1 1.716(5) . ?
S1 C1 1.760(6) . ?
F1 C20 1.416(6) . ?
O3 C16 1.206(7) . ?
O4 C28 1.214(8) . ?
O5 C28 1.324(8) . ?
O5 C29 1.444(9) . ?
N1 C8 1.462(6) . ?
N1 C16 1.415(7) . ?
C1 C2 1.384(8) . ?
C1 C6 1.390(9) . ?
C2 H2 0.9500 . ?
C2 C3 1.388(9) . ?
C3 H3 0.9500 . ?
C3 C4 1.384(9) . ?
C4 C5 1.378(9) . ?
C4 C7 1.500(9) . ?
C5 H5 0.9500 . ?
C5 C6 1.376(10) . ?
C6 H6 0.9500 . ?
C7 H7A 0.9800 . ?
C7 H7B 0.9800 . ?
C7 H7C 0.9800 . ?
C8 C9 1.381(8) . ?
C8 C13 1.399(7) . ?
C9 H9 0.9500 . ?
C9 C10 1.393(8) . ?
C10 H10 0.9500 . ?
C10 C11 1.394(9) . ?
C11 C12 1.375(8) . ?
C11 C18 1.501(9) . ?
C12 H12 0.9500 . ?
C12 C13 1.393(7) . ?
C13 C14 1.466(7) . ?
C14 C15 1.511(7) . ?
C14 C21 1.336(7) . ?
C15 C16 1.512(7) . ?
C15 C17 1.547(8) . ?
C15 C19 1.552(7) . ?
C17 H17A 0.9800 . ?
C17 H17B 0.9800 . ?
C17 H17C 0.9800 . ?
C18 H18A 0.9800 . ?
C18 H18B 0.9800 . ?
C18 H18C 0.9800 . ?
C19 H19A 0.9900 . ?
C19 H19B 0.9900 . ?
C19 C20 1.551(7) . ?
C20 C21 1.512(7) . ?
C20 C28 1.510(9) . ?
C21 C22 1.484(7) . ?
C22 C23 1.378(8) . ?
C22 C27 1.405(8) . ?
C23 H23 0.9500 . ?
C23 C24 1.387(8) . ?
C24 H24 0.9500 . ?
C24 C25 1.388(10) . ?
C25 H25 0.9500 . ?
C25 C26 1.352(9) . ?
C26 H26 0.9500 . ?
C26 C27 1.386(8) . ?
C27 H27 0.9500 . ?
C29 H29A 0.9800 . ?
C29 H29B 0.9800 . ?
C29 H29C 0.9800 . ?

loop_
_geom_hbond_atom_site_label_D
_geom_hbond_atom_site_label_H
_geom_hbond_atom_site_label_A
_geom_hbond_distance_DH
_geom_hbond_distance_HA
_geom_hbond_distance_DA
_geom_hbond_angle_DHA
_geom_hbond_site_symmetry_A
C6 H6 O5_$1 0.95 2.56 3.365(8) 142.3 5_545
C6 H6 O5_$1 0.95 2.56 3.365(8) 142.3 5_545
C9 H9 F1_$1 0.95 2.61 3.450(6) 147.9 5_545
C9 H9 O1 0.95 2.25 2.767(7) 113.3 .
C19 H19B O3_$2 0.99 2.47 3.309(7) 142.7 2_575
C29 H29A O2_$3 0.98 2.64 3.337(10) 128.3 1_565

loop_
_geom_torsion_atom_site_label_1
_geom_torsion_atom_site_label_2
_geom_torsion_atom_site_label_3
_geom_torsion_atom_site_label_4
_geom_torsion
_geom_torsion_site_symmetry_1
_geom_torsion_site_symmetry_2
_geom_torsion_site_symmetry_3
_geom_torsion_site_symmetry_4
_geom_torsion_publ_flag
S1 N1 C8 C9 -31.2(7) . . . . ?
S1 N1 C8 C13 148.8(4) . . . . ?
S1 N1 C16 O3 8.8(7) . . . . ?
S1 N1 C16 C15 -173.2(4) . . . . ?
S1 C1 C2 C3 177.9(4) . . . . ?
S1 C1 C6 C5 -179.0(6) . . . . ?
F1 C20 C21 C14 -124.6(5) . . . . ?
F1 C20 C21 C22 53.9(7) . . . . ?
F1 C20 C28 O4 -170.8(5) . . . . ?
F1 C20 C28 O5 12.6(6) . . . . ?
O1 S1 N1 C8 -1.6(5) . . . . ?
O1 S1 N1 C16 174.9(4) . . . . ?
O1 S1 C1 C2 -127.3(5) . . . . ?
O1 S1 C1 C6 51.0(6) . . . . ?
O2 S1 N1 C8 -129.2(4) . . . . ?
O2 S1 N1 C16 47.4(4) . . . . ?
O2 S1 C1 C2 4.8(6) . . . . ?
O2 S1 C1 C6 -176.9(5) . . . . ?
N1 S1 C1 C2 119.7(5) . . . . ?
N1 S1 C1 C6 -61.9(5) . . . . ?
N1 C8 C9 C10 177.3(5) . . . . ?
N1 C8 C13 C12 -177.0(5) . . . . ?
N1 C8 C13 C14 9.5(7) . . . . ?
C1 S1 N1 C8 114.2(4) . . . . ?
C1 S1 N1 C16 -69.2(4) . . . . ?
C1 C2 C3 C4 2.5(9) . . . . ?
C2 C1 C6 C5 -0.6(10) . . . . ?
C2 C3 C4 C5 -3.3(9) . . . . ?
C2 C3 C4 C7 175.8(6) . . . . ?
C3 C4 C5 C6 2.2(11) . . . . ?
C4 C5 C6 C1 -0.3(12) . . . . ?
C6 C1 C2 C3 -0.4(9) . . . . ?
C7 C4 C5 C6 -176.9(7) . . . . ?
C8 N1 C16 O3 -174.6(5) . . . . ?
C8 N1 C16 C15 3.5(7) . . . . ?
C8 C9 C10 C11 -0.3(9) . . . . ?
C8 C13 C14 C15 29.6(7) . . . . ?
C8 C13 C14 C21 -156.1(6) . . . . ?
C9 C8 C13 C12 2.9(8) . . . . ?
C9 C8 C13 C14 -170.5(5) . . . . ?
C9 C10 C11 C12 2.9(10) . . . . ?
C9 C10 C11 C18 179.9(7) . . . . ?
C10 C11 C12 C13 -2.6(9) . . . . ?
C11 C12 C13 C8 -0.3(9) . . . . ?
C11 C12 C13 C14 172.7(6) . . . . ?
C12 C13 C14 C15 -143.4(5) . . . . ?
C12 C13 C14 C21 30.8(9) . . . . ?
C13 C8 C9 C10 -2.6(8) . . . . ?
C13 C14 C15 C16 -51.5(6) . . . . ?
C13 C14 C15 C17 68.0(6) . . . . ?
C13 C14 C15 C19 -171.3(4) . . . . ?
C13 C14 C21 C20 -178.2(5) . . . . ?
C13 C14 C21 C22 3.5(10) . . . . ?
C14 C15 C16 O3 -147.7(5) . . . . ?
C14 C15 C16 N1 34.3(7) . . . . ?
C14 C15 C19 C20 -16.7(6) . . . . ?
C14 C21 C22 C23 53.8(9) . . . . ?
C14 C21 C22 C27 -124.0(7) . . . . ?
C15 C14 C21 C20 -3.9(6) . . . . ?
C15 C14 C21 C22 177.9(5) . . . . ?
C15 C19 C20 F1 131.2(4) . . . . ?
C15 C19 C20 C21 14.9(6) . . . . ?
C15 C19 C20 C28 -109.8(5) . . . . ?
C16 N1 C8 C9 152.4(5) . . . . ?
C16 N1 C8 C13 -27.6(7) . . . . ?
C16 C15 C19 C20 -136.2(5) . . . . ?
C17 C15 C16 O3 90.3(6) . . . . ?
C17 C15 C16 N1 -87.8(5) . . . . ?
C17 C15 C19 C20 103.6(5) . . . . ?
C18 C11 C12 C13 -179.6(7) . . . . ?
C19 C15 C16 O3 -32.8(7) . . . . ?
C19 C15 C16 N1 149.1(5) . . . . ?
C19 C20 C21 C14 -7.3(6) . . . . ?
C19 C20 C21 C22 171.1(5) . . . . ?
C19 C20 C28 O4 69.1(6) . . . . ?
C19 C20 C28 O5 -107.5(5) . . . . ?
C20 C21 C22 C23 -124.3(6) . . . . ?
C20 C21 C22 C27 57.9(8) . . . . ?
C21 C14 C15 C16 133.1(5) . . . . ?
C21 C14 C15 C17 -107.4(5) . . . . ?
C21 C14 C15 C19 13.3(6) . . . . ?
C21 C20 C28 O4 -49.6(7) . . . . ?
C21 C20 C28 O5 133.8(5) . . . . ?
C21 C22 C23 C24 -178.8(7) . . . . ?
C21 C22 C27 C26 179.8(6) . . . . ?
C22 C23 C24 C25 -0.3(12) . . . . ?
C23 C22 C27 C26 2.0(9) . . . . ?
C23 C24 C25 C26 0.4(12) . . . . ?
C24 C25 C26 C27 0.7(11) . . . . ?
C25 C26 C27 C22 -2.0(10) . . . . ?
C27 C22 C23 C24 -1.0(10) . . . . ?
C28 C20 C21 C14 114.4(5) . . . . ?
C28 C20 C21 C22 -67.2(7) . . . . ?
C29 O5 C28 O4 0.0(10) . . . . ?
C29 O5 C28 C20 176.4(7) . . . . ?
